data_7008400
loop_
_publ_author_name
'Kumaraswamy, Sudha'
'Kumar, K. Senthil'
'Kumar, N. Satish'
'Swamy, K. C. Kumara'

_publ_section_title
;
 Addition products of a P(III)-isothiocyanate to dialkyl
 acetylenedicarboxylates: a spirocyclic phosphinimine and a
 triphosphorus heterocycle with tetra- and penta-coordinate phosphorus.
;
_journal_issue 10
_journal_name_full 'Dalton transactions (Cambridge, England : 2003)'
_journal_page_first 1847
_journal_page_last 1851
_journal_paper_doi 10.1039/b502358k
_journal_year 2005
_chemical_formula_sum 'C24 H30 N O2 P S'
_chemical_formula_weight 427.52
_chemical_name_systematic
;
?
;
_space_group_IT_number 4
_symmetry_cell_setting monoclinic
_symmetry_space_group_name_Hall 'P 2yb'
_symmetry_space_group_name_H-M 'P 1 21 1'
_atom_sites_solution_hydrogens geom
_atom_sites_solution_primary direct
_atom_sites_solution_secondary difmap
_audit_creation_method SHELXL-97
_cell_angle_alpha 90.00
_cell_angle_beta 97.90(2)
_cell_angle_gamma 90.00
_cell_formula_units_Z 2
_cell_length_a 9.2777(16)
_cell_length_b 13.122(9)
_cell_length_c 9.743(3)
_cell_measurement_temperature 293(2)
_cell_volume 1174.9(9)
_computing_structure_refinement 'SHELXL-97 (Sheldrick, 1997)'
_computing_structure_solution 'SHELXS-97 (Sheldrick, 1990)'
_diffrn_ambient_temperature 293(2)
_diffrn_measured_fraction_theta_full 0.999
_diffrn_measured_fraction_theta_max 0.999
_diffrn_radiation_monochromator graphite
_diffrn_radiation_source 'fine-focus sealed tube'
_diffrn_radiation_type MoK\a
_diffrn_radiation_wavelength 0.71073
_diffrn_reflns_av_R_equivalents 0.0343
_diffrn_reflns_av_sigmaI/netI 0.0807
_diffrn_reflns_limit_h_max 11
_diffrn_reflns_limit_h_min 0
_diffrn_reflns_limit_k_max 15
_diffrn_reflns_limit_k_min 0
_diffrn_reflns_limit_l_max 11
_diffrn_reflns_limit_l_min -11
_diffrn_reflns_number 2285
_diffrn_reflns_theta_full 24.97
_diffrn_reflns_theta_max 24.97
_diffrn_reflns_theta_min 2.11
_exptl_absorpt_coefficient_mu 0.225
_exptl_absorpt_correction_type none
_exptl_crystal_density_diffrn 1.208
_exptl_crystal_density_method 'not measured'
_exptl_crystal_F_000 456
_exptl_crystal_size_max 0.30
_exptl_crystal_size_mid 0.10
_exptl_crystal_size_min 0.10
_refine_diff_density_max 0.190
_refine_diff_density_min -0.208
_refine_diff_density_rms 0.050
_refine_ls_abs_structure_details 'Flack H D (1983), Acta Cryst. A39, 876-881'
_refine_ls_abs_structure_Flack 0.12(19)
_refine_ls_extinction_coef 0.010(3)
_refine_ls_extinction_expression Fc^*^=kFc[1+0.001xFc^2^\l^3^/sin(2\q)]^-1/4^
_refine_ls_extinction_method SHELXL
_refine_ls_goodness_of_fit_ref 1.049
_refine_ls_hydrogen_treatment mixed
_refine_ls_matrix_type full
_refine_ls_number_parameters 271
_refine_ls_number_reflns 2156
_refine_ls_number_restraints 1
_refine_ls_restrained_S_all 1.049
_refine_ls_R_factor_all 0.1075
_refine_ls_R_factor_gt 0.0505
_refine_ls_shift/su_max 0.001
_refine_ls_shift/su_mean 0.000
_refine_ls_structure_factor_coef Fsqd
_refine_ls_weighting_details 'w=1/[\s^2^(Fo^2^)+(0.0504P)^2^+0.0000P] where P=(Fo^2^+2Fc^2^)/3'
_refine_ls_weighting_scheme calc
_refine_ls_wR_factor_gt 0.0968
_refine_ls_wR_factor_ref 0.1317
_reflns_number_gt 991
_reflns_number_total 2156
_reflns_threshold_expression >2sigma(I)
_cod_data_source_file b502358k.txt
_cod_data_source_block compd1
_cod_depositor_comments
;
The following automatic conversions were performed:

'_refine_ls_weighting_scheme' value 'calc
w=1/[\s^2^(Fo^2^)+(0.0504P)^2^+0.0000P] where P=(Fo^2^+2Fc^2^)/3' was
changed to 'calc'. New tag '_refine_ls_weighting_details' was
created. The value of the new tag was set to
'w=1/[\s^2^(Fo^2^)+(0.0504P)^2^+0.0000P] where P=(Fo^2^+2Fc^2^)/3'.

Automatic conversion script
Id: cif_fix_values 3143 2015-03-26 13:38:13Z robertas 
;
_cod_original_cell_volume 1175.0(9)
_cod_original_sg_symbol_H-M p_21
_cod_database_code 7008400

loop_
_symmetry_equiv_pos_as_xyz
'x, y, z'
'-x, y+1/2, -z'

loop_
_atom_site_label
_atom_site_type_symbol
_atom_site_fract_x
_atom_site_fract_y
_atom_site_fract_z
_atom_site_U_iso_or_equiv
_atom_site_adp_type
_atom_site_occupancy
_atom_site_calc_flag
_atom_site_refinement_flags
_atom_site_disorder_assembly
_atom_site_disorder_group
P P 0.2140(2) 0.51166(17) 0.3261(2) 0.0612(6) Uani 1 d . . .
S S 0.1382(3) 0.4052(2) -0.0986(2) 0.0975(9) Uani 1 d . . .
O1 O 0.3478(5) 0.5904(4) 0.3373(5) 0.0557(13) Uani 1 d . . .
O2 O 0.2668(5) 0.4158(4) 0.4233(5) 0.0582(13) Uani 1 d . . .
N N 0.2290(6) 0.4601(5) 0.1678(7) 0.0610(17) Uani 1 d . . .
C1 C 0.4676(8) 0.5914(6) 0.2654(7) 0.0475(17) Uani 1 d . . .
C2 C 0.4764(8) 0.6674(5) 0.1653(7) 0.0469(17) Uani 1 d . . .
C3 C 0.5960(8) 0.6634(5) 0.0977(7) 0.0526(19) Uani 1 d . . .
H3 H 0.6047 0.7126 0.0307 0.063 Uiso 1 calc R . .
C4 C 0.7060(8) 0.5904(6) 0.1227(7) 0.0519(18) Uani 1 d . . .
C5 C 0.6923(7) 0.5206(6) 0.2265(7) 0.0537(18) Uani 1 d . . .
H5 H 0.7656 0.4726 0.2483 0.064 Uiso 1 calc R . .
C6 C 0.5752(7) 0.5191(6) 0.2990(7) 0.0455(16) Uani 1 d . . .
C7 C 0.5680(7) 0.4447(5) 0.4155(7) 0.0531(19) Uani 1 d . . .
H7A H 0.6665 0.4300 0.4580 0.064 Uiso 1 calc R . .
H7B H 0.5184 0.4774 0.4850 0.064 Uiso 1 calc R . .
C8 C 0.4934(7) 0.3461(5) 0.3764(6) 0.0433(17) Uani 1 d . . .
C9 C 0.5695(7) 0.2639(6) 0.3377(7) 0.0506(18) Uani 1 d . . .
H9 H 0.6678 0.2721 0.3304 0.061 Uiso 1 calc R . .
C10 C 0.5069(7) 0.1694(5) 0.3090(7) 0.0473(17) Uani 1 d . . .
C11 C 0.3634(7) 0.1592(6) 0.3311(6) 0.0515(19) Uani 1 d . . .
H11 H 0.3218 0.0947 0.3191 0.062 Uiso 1 calc R . .
C12 C 0.2772(7) 0.2368(6) 0.3694(7) 0.0490(18) Uani 1 d . . .
C13 C 0.3465(7) 0.3313(5) 0.3881(6) 0.0452(18) Uani 1 d . . .
C14 C 0.3649(8) 0.7546(6) 0.1392(7) 0.057(2) Uani 1 d . . .
C15 C 0.3572(11) 0.8112(6) 0.2724(8) 0.085(3) Uani 1 d . . .
H15A H 0.2984 0.8711 0.2537 0.127 Uiso 1 calc R . .
H15B H 0.4535 0.8306 0.3129 0.127 Uiso 1 calc R . .
H15C H 0.3148 0.7680 0.3356 0.127 Uiso 1 calc R . .
C16 C 0.4128(10) 0.8312(6) 0.0354(8) 0.086(3) Uani 1 d . . .
H16A H 0.3411 0.8841 0.0181 0.129 Uiso 1 calc R . .
H16B H 0.4226 0.7968 -0.0498 0.129 Uiso 1 calc R . .
H16C H 0.5045 0.8605 0.0730 0.129 Uiso 1 calc R . .
C17 C 0.2159(9) 0.7158(6) 0.0785(9) 0.079(3) Uani 1 d . . .
H17A H 0.1766 0.6747 0.1460 0.118 Uiso 1 calc R . .
H17B H 0.2242 0.6755 -0.0023 0.118 Uiso 1 calc R . .
H17C H 0.1525 0.7725 0.0533 0.118 Uiso 1 calc R . .
C18 C 0.8336(8) 0.5902(7) 0.0437(9) 0.083(3) Uani 1 d . . .
H18A H 0.9184 0.5664 0.1027 0.124 Uiso 1 calc R . .
H18B H 0.8506 0.6582 0.0131 0.124 Uiso 1 calc R . .
H18C H 0.8138 0.5461 -0.0352 0.124 Uiso 1 calc R . .
C19 C 0.5912(8) 0.0832(6) 0.2604(8) 0.070(2) Uani 1 d . . .
H19A H 0.6649 0.1094 0.2098 0.105 Uiso 1 calc R . .
H19B H 0.5268 0.0396 0.2012 0.105 Uiso 1 calc R . .
H19C H 0.6361 0.0450 0.3388 0.105 Uiso 1 calc R . .
C20 C 0.1226(8) 0.2191(6) 0.4005(9) 0.067(2) Uani 1 d . . .
C21 C 0.0126(8) 0.2782(8) 0.2973(10) 0.103(3) Uani 1 d . . .
H21A H -0.0836 0.2523 0.3010 0.154 Uiso 1 calc R . .
H21B H 0.0368 0.2699 0.2053 0.154 Uiso 1 calc R . .
H21C H 0.0159 0.3492 0.3212 0.154 Uiso 1 calc R . .
C22 C 0.0802(8) 0.1061(7) 0.3862(10) 0.095(3) Uani 1 d . . .
H22A H -0.0127 0.0961 0.4172 0.143 Uiso 1 calc R . .
H22B H 0.1523 0.0656 0.4417 0.143 Uiso 1 calc R . .
H22C H 0.0744 0.0859 0.2909 0.143 Uiso 1 calc R . .
C23 C 0.1082(10) 0.2505(8) 0.5488(10) 0.101(3) Uani 1 d . . .
H23A H 0.1318 0.3215 0.5612 0.152 Uiso 1 calc R . .
H23B H 0.1736 0.2107 0.6123 0.152 Uiso 1 calc R . .
H23C H 0.0101 0.2392 0.5661 0.152 Uiso 1 calc R . .
C24 C 0.1865(8) 0.4378(6) 0.0537(9) 0.061(2) Uani 1 d . . .

loop_
_atom_site_aniso_label
_atom_site_aniso_U_11
_atom_site_aniso_U_22
_atom_site_aniso_U_33
_atom_site_aniso_U_23
_atom_site_aniso_U_13
_atom_site_aniso_U_12
P 0.0583(13) 0.0608(13) 0.0657(14) 0.0052(12) 0.0126(10) 0.0116(12)
S 0.105(2) 0.112(2) 0.0726(16) -0.0196(17) 0.0015(13) -0.0045(18)
O1 0.059(3) 0.045(3) 0.064(3) -0.002(3) 0.012(3) 0.005(3)
O2 0.062(3) 0.054(3) 0.062(3) 0.007(3) 0.017(2) 0.012(3)
N 0.059(4) 0.060(4) 0.060(4) 0.001(3) -0.003(3) 0.002(3)
C1 0.054(4) 0.044(4) 0.043(4) -0.005(3) 0.002(4) -0.002(4)
C2 0.057(5) 0.041(4) 0.041(4) -0.005(3) 0.001(3) 0.004(4)
C3 0.064(5) 0.040(4) 0.054(5) 0.004(4) 0.008(4) -0.008(4)
C4 0.055(5) 0.051(4) 0.049(4) -0.008(4) 0.005(4) -0.010(4)
C5 0.052(4) 0.042(4) 0.067(5) -0.006(4) 0.008(4) 0.000(4)
C6 0.049(4) 0.041(4) 0.045(4) 0.004(4) -0.002(3) -0.006(4)
C7 0.052(4) 0.048(4) 0.055(5) 0.010(4) -0.007(3) -0.003(4)
C8 0.044(4) 0.045(4) 0.038(4) 0.002(3) -0.004(3) 0.000(4)
C9 0.042(4) 0.056(5) 0.054(5) 0.008(4) 0.005(3) 0.005(4)
C10 0.049(4) 0.033(4) 0.060(5) 0.008(3) 0.007(4) 0.003(4)
C11 0.049(5) 0.060(5) 0.044(4) 0.014(4) 0.002(3) -0.008(4)
C12 0.043(4) 0.058(5) 0.044(4) 0.008(4) 0.000(3) -0.003(4)
C13 0.042(4) 0.049(4) 0.046(4) 0.005(4) 0.011(3) 0.008(4)
C14 0.072(5) 0.052(5) 0.048(4) -0.003(4) 0.003(4) 0.013(4)
C15 0.136(8) 0.054(5) 0.063(6) -0.006(4) 0.012(5) 0.026(5)
C16 0.118(8) 0.062(6) 0.082(6) 0.018(5) 0.027(6) 0.036(6)
C17 0.072(6) 0.068(6) 0.091(6) 0.003(5) -0.006(5) 0.012(5)
C18 0.073(6) 0.090(6) 0.088(7) 0.007(6) 0.023(5) 0.001(6)
C19 0.081(6) 0.051(4) 0.082(6) 0.002(5) 0.024(5) 0.003(5)
C20 0.055(5) 0.062(5) 0.088(7) 0.024(5) 0.016(5) 0.001(4)
C21 0.049(5) 0.115(8) 0.142(9) 0.050(7) 0.001(5) -0.012(6)
C22 0.055(5) 0.094(8) 0.138(9) 0.005(7) 0.020(5) -0.032(5)
C23 0.106(7) 0.099(7) 0.108(8) 0.022(7) 0.047(6) -0.007(7)
C24 0.059(5) 0.055(5) 0.068(6) 0.000(4) 0.007(4) -0.002(4)

loop_
_atom_type_symbol
_atom_type_description
_atom_type_scat_dispersion_real
_atom_type_scat_dispersion_imag
_atom_type_scat_source
C C 0.0033 0.0016 'International Tables Vol C Tables 4.2.6.8 and 6.1.1.4'
H H 0.0000 0.0000 'International Tables Vol C Tables 4.2.6.8 and 6.1.1.4'
N N 0.0061 0.0033 'International Tables Vol C Tables 4.2.6.8 and 6.1.1.4'
O O 0.0106 0.0060 'International Tables Vol C Tables 4.2.6.8 and 6.1.1.4'
P P 0.1023 0.0942 'International Tables Vol C Tables 4.2.6.8 and 6.1.1.4'
S S 0.1246 0.1234 'International Tables Vol C Tables 4.2.6.8 and 6.1.1.4'

loop_
_geom_angle_atom_site_label_1
_geom_angle_atom_site_label_2
_geom_angle_atom_site_label_3
_geom_angle
_geom_angle_site_symmetry_1
_geom_angle_site_symmetry_3
_geom_angle_publ_flag
O1 P O2 107.0(3) . . ?
O1 P N 99.1(3) . . ?
O2 P N 99.5(3) . . ?
C1 O1 P 129.3(4) . . ?
C13 O2 P 127.1(4) . . ?
C24 N P 154.5(6) . . ?
C6 C1 O1 118.3(6) . . ?
C6 C1 C2 122.9(7) . . ?
O1 C1 C2 118.8(6) . . ?
C3 C2 C1 115.8(7) . . ?
C3 C2 C14 121.4(7) . . ?
C1 C2 C14 122.7(7) . . ?
C2 C3 C4 124.4(7) . . ?
C5 C4 C3 116.3(7) . . ?
C5 C4 C18 122.2(7) . . ?
C3 C4 C18 121.4(7) . . ?
C6 C5 C4 122.9(7) . . ?
C5 C6 C1 117.6(7) . . ?
C5 C6 C7 121.1(7) . . ?
C1 C6 C7 121.2(6) . . ?
C8 C7 C6 115.9(6) . . ?
C9 C8 C13 117.3(6) . . ?
C9 C8 C7 120.9(6) . . ?
C13 C8 C7 121.5(6) . . ?
C8 C9 C10 122.9(7) . . ?
C9 C10 C11 116.2(7) . . ?
C9 C10 C19 121.5(6) . . ?
C11 C10 C19 122.3(7) . . ?
C12 C11 C10 125.2(7) . . ?
C11 C12 C13 114.7(6) . . ?
C11 C12 C20 122.6(7) . . ?
C13 C12 C20 122.6(7) . . ?
C8 C13 C12 123.3(6) . . ?
C8 C13 O2 117.7(6) . . ?
C12 C13 O2 119.0(6) . . ?
C15 C14 C17 110.7(7) . . ?
C15 C14 C16 107.3(7) . . ?
C17 C14 C16 107.1(6) . . ?
C15 C14 C2 109.6(6) . . ?
C17 C14 C2 111.8(6) . . ?
C16 C14 C2 110.3(6) . . ?
C12 C20 C23 110.8(7) . . ?
C12 C20 C22 111.4(7) . . ?
C23 C20 C22 107.0(8) . . ?
C12 C20 C21 110.5(6) . . ?
C23 C20 C21 110.2(8) . . ?
C22 C20 C21 106.8(7) . . ?
N C24 S 176.8(8) . . ?

loop_
_geom_bond_atom_site_label_1
_geom_bond_atom_site_label_2
_geom_bond_distance
_geom_bond_site_symmetry_2
_geom_bond_publ_flag
P O1 1.607(5) . ?
P O2 1.610(5) . ?
P N 1.707(7) . ?
S C24 1.551(9) . ?
O1 C1 1.393(8) . ?
O2 C13 1.401(7) . ?
N C24 1.165(9) . ?
C1 C6 1.384(9) . ?
C1 C2 1.405(9) . ?
C2 C3 1.367(9) . ?
C2 C14 1.540(10) . ?
C3 C4 1.397(10) . ?
C4 C5 1.383(9) . ?
C4 C18 1.498(9) . ?
C5 C6 1.376(8) . ?
C6 C7 1.505(9) . ?
C7 C8 1.491(9) . ?
C8 C9 1.370(9) . ?
C8 C13 1.397(9) . ?
C9 C10 1.382(9) . ?
C10 C11 1.384(9) . ?
C10 C19 1.489(9) . ?
C11 C12 1.378(10) . ?
C12 C13 1.398(9) . ?
C12 C20 1.524(9) . ?
C14 C15 1.505(9) . ?
C14 C17 1.515(10) . ?
C14 C16 1.535(10) . ?
C20 C23 1.526(11) . ?
C20 C22 1.535(11) . ?
C20 C21 1.540(10) . ?

loop_
_cod_related_entry_id
_cod_related_entry_database
_cod_related_entry_code
1 ChemSpider 1720837
